data_7224790
loop_
_publ_author_name
'Zielinski, Witold'
'Katrusiak, Andrzej'

_publ_section_title
;
 Pressure-induced preference for solvation of 5,6-dimethylbenzimidazole
;
_journal_issue 18
_journal_name_full CrystEngComm
_journal_page_first 3211
_journal_paper_doi 10.1039/C6CE00419A
_journal_volume 18
_journal_year 2016
_chemical_formula_moiety 'C10 H14 N2 O'
_chemical_formula_sum 'C10 H14 N2 O'
_chemical_formula_weight 178.23
_chemical_name_common '5,6-dimethylbenzimidazole methanol solvate'
_chemical_name_systematic '5,6-dimethylbenzimidazole methanol solvate'
_space_group_crystal_system monoclinic
_space_group_IT_number 14
_space_group_name_Hall '-P 2ybc'
_space_group_name_H-M_alt 'P 1 21/c 1'
_symmetry_space_group_name_Hall '-P 2ybc'
_symmetry_space_group_name_H-M 'P 1 21/c 1'
_atom_sites_solution_hydrogens geom
_atom_sites_solution_primary direct
_audit_creation_date 2016-03-29
_audit_creation_method
;
Olex2 1.2
(compiled 2016.02.19 svn.r3266 for OlexSys, GUI svn.r5155)
;
_audit_update_record
;
2016-03-29 deposited with the CCDC.
2016-04-01 downloaded from the CCDC.
;
_cell_angle_alpha 90
_cell_angle_beta 93.545(13)
_cell_angle_gamma 90
_cell_formula_units_Z 4
_cell_length_a 9.977(7)
_cell_length_b 7.1746(3)
_cell_length_c 12.7576(6)
_cell_measurement_reflns_used 1371
_cell_measurement_temperature 296
_cell_measurement_theta_max 24.9690
_cell_measurement_theta_min 3.2470
_cell_volume 911.5(6)
_computing_cell_refinement
;
CrysAlisPro, Agilent Technologies,
Version 1.171.37.31 (release 14-01-2014 CrysAlis171 .NET)
(compiled Jan 14 2014,18:38:05)
;
_computing_data_collection
;
CrysAlisPro, Agilent Technologies,
Version 1.171.37.31 (release 14-01-2014 CrysAlis171 .NET)
(compiled Jan 14 2014,18:38:05)
;
_computing_data_reduction
;
CrysAlisPro, Agilent Technologies,
Version 1.171.37.31 (release 14-01-2014 CrysAlis171 .NET)
(compiled Jan 14 2014,18:38:05)
;
_computing_molecular_graphics 'Olex2 (Dolomanov et al., 2009)'
_computing_publication_material 'Olex2 (Dolomanov et al., 2009)'
_computing_structure_refinement 'ShelXL (Sheldrick, 2015)'
_computing_structure_solution 'ShelXS (Sheldrick, 2008)'
_diffrn_ambient_environment air
_diffrn_ambient_temperature 296
_diffrn_detector 'CCD plate'
_diffrn_detector_area_resol_mean 16.1544
_diffrn_detector_type Eos
_diffrn_measured_fraction_theta_full 0.301
_diffrn_measured_fraction_theta_max 0.276
_diffrn_measurement_details
;
  1 phi    -35.00   19.60   0.7000   32.0000
omega____ theta____ kappa____ phi______ frames
   0.0000  -30.0000    0.0000     -     78

  2 phi    140.00  199.50   0.7000   32.0000
omega____ theta____ kappa____ phi______ frames
   0.0000  -30.0000    0.0000     -     85

  3 phi    160.00  216.70   0.7000   32.0000
omega____ theta____ kappa____ phi______ frames
   0.0000   30.0000    0.0000     -     81

  4 phi    -20.00   34.60   0.7000   32.0000
omega____ theta____ kappa____ phi______ frames
   0.0000   30.0000    0.0000     -     78

  5 omega  -24.00   23.60   0.7000   32.0000
omega____ theta____ kappa____ phi______ frames
    -       30.0000   39.4600  -12.9000 68

  6 omega  -24.00   23.60   0.7000   32.0000
omega____ theta____ kappa____ phi______ frames
    -       30.0000   39.4600  167.1000 68

  7 omega  -50.00    9.50   0.7000   32.0000
omega____ theta____ kappa____ phi______ frames
    -      -30.0000   39.4600  167.1000 85

  8 omega  -50.00    9.50   0.7000   32.0000
omega____ theta____ kappa____ phi______ frames
    -      -30.0000   39.4600  -12.9000 85

  9 omega  -64.00   -8.00   0.7000   32.0000
omega____ theta____ kappa____ phi______ frames
    -      -30.0000   81.4000  -28.9000 80

 10 omega  -64.00   -8.00   0.7000   32.0000
omega____ theta____ kappa____ phi______ frames
    -      -30.0000   81.4000  151.1000 80

 11 omega  -19.00    7.60   0.7000   32.0000
omega____ theta____ kappa____ phi______ frames
    -       30.0000   81.4000  151.1000 38

 12 omega  -19.00    7.60   0.7000   32.0000
omega____ theta____ kappa____ phi______ frames
    -       30.0000   81.4000  -28.9000 38

 13 omega  -43.00  -21.30   0.7000   32.0000
omega____ theta____ kappa____ phi______ frames
    -       30.0000  134.6000  -56.9000 31

 14 omega  -43.00  -21.30   0.7000   32.0000
omega____ theta____ kappa____ phi______ frames
    -       30.0000  134.6000  123.1000 31

 15 omega  -90.00  -36.10   0.7000   32.0000
omega____ theta____ kappa____ phi______ frames
    -      -30.0000  134.6000  123.1000 77

 16 omega  -90.00  -36.10   0.7000   32.0000
omega____ theta____ kappa____ phi______ frames
    -      -30.0000  134.6000  -56.9000 77
;
_diffrn_measurement_device 'four-circle diffractometer'
_diffrn_measurement_device_type 'Xcalibur, Eos'
_diffrn_measurement_method '\w and \p scans'
_diffrn_orient_matrix_UB_11 0.0713285000
_diffrn_orient_matrix_UB_12 0.0016593000
_diffrn_orient_matrix_UB_13 0.0024405000
_diffrn_orient_matrix_UB_21 -0.0010094000
_diffrn_orient_matrix_UB_22 0.0979518000
_diffrn_orient_matrix_UB_23 0.0070770000
_diffrn_orient_matrix_UB_31 0.0014847000
_diffrn_orient_matrix_UB_32 -0.0125941000
_diffrn_orient_matrix_UB_33 0.0551598000
_diffrn_radiation_monochromator graphite
_diffrn_radiation_probe x-ray
_diffrn_radiation_type MoK\a
_diffrn_radiation_wavelength 0.71073
_diffrn_reflns_av_R_equivalents 0.0520
_diffrn_reflns_av_unetI/netI 0.0313
_diffrn_reflns_Laue_measured_fraction_full 0.301
_diffrn_reflns_Laue_measured_fraction_max 0.276
_diffrn_reflns_limit_h_max 3
_diffrn_reflns_limit_h_min -3
_diffrn_reflns_limit_k_max 9
_diffrn_reflns_limit_k_min -9
_diffrn_reflns_limit_l_max 16
_diffrn_reflns_limit_l_min -17
_diffrn_reflns_number 6238
_diffrn_reflns_point_group_measured_fraction_full 0.301
_diffrn_reflns_point_group_measured_fraction_max 0.276
_diffrn_reflns_theta_full 26.000
_diffrn_reflns_theta_max 28.153
_diffrn_reflns_theta_min 3.200
_diffrn_source 'Enhance (Mo) X-ray Source'
_exptl_absorpt_coefficient_mu 0.086
_exptl_absorpt_correction_T_max 1.00000
_exptl_absorpt_correction_T_min 0.03953
_exptl_absorpt_correction_type multi-scan
_exptl_absorpt_process_details
;
CrysAlisPro, Agilent Technologies,
Version 1.171.37.31 (release 14-01-2014 CrysAlis171 .NET)
(compiled Jan 14 2014,18:38:05)
Empirical absorption correction using spherical harmonics,
 implemented in SCALE3 ABSPACK scaling algorithm.
;
_exptl_crystal_colour 'clear colourless'
_exptl_crystal_colour_lustre clear
_exptl_crystal_colour_primary colourless
_exptl_crystal_density_diffrn 1.299
_exptl_crystal_description plate
_exptl_crystal_F_000 384
_exptl_crystal_size_max 0.35
_exptl_crystal_size_mid 0.35
_exptl_crystal_size_min 0.35
_refine_diff_density_max 0.119
_refine_diff_density_min -0.115
_refine_diff_density_rms 0.028
_refine_ls_extinction_method none
_refine_ls_goodness_of_fit_ref 1.034
_refine_ls_hydrogen_treatment constr
_refine_ls_matrix_type full
_refine_ls_number_parameters 123
_refine_ls_number_reflns 617
_refine_ls_number_restraints 108
_refine_ls_restrained_S_all 0.977
_refine_ls_R_factor_all 0.1064
_refine_ls_R_factor_gt 0.0501
_refine_ls_shift/su_max 0.000
_refine_ls_shift/su_mean 0.000
_refine_ls_structure_factor_coef Fsqd
_refine_ls_weighting_details 'w=1/[\s^2^(Fo^2^)+(0.0907P)^2^+0.2616P] where P=(Fo^2^+2Fc^2^)/3'
_refine_ls_weighting_scheme calc
_refine_ls_wR_factor_gt 0.1296
_refine_ls_wR_factor_ref 0.1788
_reflns_Friedel_coverage 0.000
_reflns_number_gt 349
_reflns_number_total 617
_reflns_threshold_expression 'I > 2\s(I)'
_cod_data_source_file c6ce00419a2.cif
_cod_data_source_block dMBzIm_MeOH_0_92GPa
_cod_depositor_comments 'Adding full bibliography for 7224786--7224795.cif.'
_cod_original_cell_volume 911.4(6)
_cod_database_code 7224790
_shelx_space_group_comment
;
The symmetry employed for this shelxl refinement is uniquely defined
by the following loop, which should always be used as a source of
symmetry information in preference to the above space-group names.
They are only intended as comments.
;
_reflns_odcompleteness_completeness 27.38
_reflns_odcompleteness_iscentric 1
_reflns_odcompleteness_theta 28.26
_olex2_refinement_description
;
1. Fixed Uiso
 At 1.2 times of:
  All C(H) groups, All N(H) groups
 At 1.5 times of:
  All C(H,H,H) groups, All O(H,H) groups
2. Rigid bond restraints
 All non-hydrogen atoms
 with sigma for 1-2 distances of 0.01 and sigma for 1-3 distances of 0.01
3. Uiso/Uaniso restraints and constraints
All non-hydrogen atoms restrained to be isotropic: with sigma of 0.01 and sigma
for terminal atoms of 0.01
4. Others
 Sof(H1B)=Sof(H3)=1-FVAR(1)
 Sof(H1A)=Sof(H1)=FVAR(1)
5.a Aromatic/amide H refined with riding coordinates:
 N1(H1), N3(H3), C2(H2), C4(H4), C7(H7)
5.b Idealised Me refined as rotating group:
 C10(H10A,H10B,H10C), C11(H11A,H11B,H11C), C12(H12A,H12B,H12C)
5.c Idealised tetrahedral OH refined as rotating group:
 O1(H1A), O1(H1B)
;
_shelx_shelxl_version_number 2014/7
_olex2_submission_special_instructions 'No special instructions were received'

loop_
_space_group_symop_operation_xyz
'x, y, z'
'-x, y+1/2, -z+1/2'
'-x, -y, -z'
'x, -y-1/2, z-1/2'

loop_
_atom_site_label
_atom_site_type_symbol
_atom_site_fract_x
_atom_site_fract_y
_atom_site_fract_z
_atom_site_U_iso_or_equiv
_atom_site_adp_type
_atom_site_occupancy
_atom_site_site_symmetry_order
_atom_site_calc_flag
_atom_site_refinement_flags_posn
_atom_site_refinement_flags_adp
_atom_site_refinement_flags_occupancy
O1 O 0.5859(9) 0.8590(4) 0.0899(2) 0.065(3) Uani 1 1 d . U .
H1A H 0.6044 0.9643 0.0703 0.098 Uiso 0.13(5) 1 calc GR . P
H1B H 0.6216 0.7560 0.0921 0.098 Uiso 0.87(5) 1 calc GR . P
N1 N 0.6876(15) 0.5119(7) 0.0978(4) 0.051(3) Uani 1 1 d . U .
H1 H 0.6578 0.6239 0.1024 0.061 Uiso 0.13(5) 1 calc R . P
N3 N 0.6917(15) 0.2091(7) 0.0737(4) 0.048(3) Uani 1 1 d . U .
H3 H 0.6622 0.0980 0.0619 0.057 Uiso 0.87(5) 1 calc R . P
C2 C 0.6161(14) 0.3637(5) 0.0780(3) 0.050(3) Uani 1 1 d . U .
H2 H 0.5229 0.3642 0.0679 0.060 Uiso 1 1 calc R . .
C4 C 0.948(3) 0.1634(7) 0.0990(4) 0.046(3) Uani 1 1 d . U .
H4 H 0.9502 0.0351 0.0890 0.055 Uiso 1 1 calc R . .
C5 C 1.058(2) 0.2593(7) 0.1204(4) 0.046(3) Uani 1 1 d . U .
C6 C 1.056(2) 0.4548(7) 0.1386(4) 0.044(3) Uani 1 1 d . U .
C7 C 0.934(2) 0.5508(7) 0.1316(4) 0.042(3) Uani 1 1 d . U .
H7 H 0.9305 0.6791 0.1417 0.051 Uiso 1 1 calc R . .
C8 C 0.824(3) 0.4553(8) 0.1106(5) 0.044(3) Uani 1 1 d . U .
C9 C 0.827(3) 0.2599(8) 0.0918(5) 0.044(3) Uani 1 1 d . U .
C10 C 1.198(2) 0.1587(8) 0.1260(4) 0.064(3) Uani 1 1 d . U .
H10A H 1.2390 0.1695 0.1957 0.096 Uiso 1 1 calc GR . .
H10B H 1.2546 0.2157 0.0770 0.096 Uiso 1 1 calc GR . .
H10C H 1.1856 0.0294 0.1086 0.096 Uiso 1 1 calc GR . .
C11 C 1.1893(19) 0.5545(7) 0.1630(4) 0.059(3) Uani 1 1 d . U .
H11A H 1.1736 0.6860 0.1691 0.088 Uiso 1 1 calc GR . .
H11B H 1.2479 0.5321 0.1075 0.088 Uiso 1 1 calc GR . .
H11C H 1.2302 0.5083 0.2280 0.088 Uiso 1 1 calc GR . .
C12 C 0.4914(15) 0.8701(6) 0.1673(4) 0.070(4) Uani 1 1 d . U .
H12A H 0.4394 0.7575 0.1669 0.104 Uiso 1 1 calc GR . .
H12B H 0.4330 0.9745 0.1528 0.104 Uiso 1 1 calc GR . .
H12C H 0.5376 0.8860 0.2350 0.104 Uiso 1 1 calc GR . .

loop_
_atom_site_aniso_label
_atom_site_aniso_U_11
_atom_site_aniso_U_22
_atom_site_aniso_U_33
_atom_site_aniso_U_23
_atom_site_aniso_U_13
_atom_site_aniso_U_12
O1 0.078(11) 0.0408(15) 0.078(2) 0.0014(14) 0.011(4) 0.003(3)
N1 0.053(8) 0.046(2) 0.051(2) 0.0000(18) -0.011(5) -0.008(4)
N3 0.049(8) 0.043(2) 0.052(2) 0.0026(17) 0.010(5) -0.007(5)
C2 0.050(8) 0.048(2) 0.051(2) 0.0041(17) 0.004(5) 0.001(4)
C4 0.053(7) 0.038(2) 0.047(2) 0.0035(19) 0.013(5) -0.001(5)
C5 0.049(8) 0.051(3) 0.039(2) 0.0042(19) 0.007(5) 0.002(5)
C6 0.045(8) 0.051(3) 0.037(2) 0.0017(18) 0.011(5) -0.005(5)
C7 0.048(7) 0.0361(19) 0.045(2) -0.0009(18) 0.023(5) -0.002(5)
C8 0.050(7) 0.042(3) 0.040(2) 0.005(2) 0.000(7) 0.003(5)
C9 0.050(7) 0.042(3) 0.041(2) 0.005(2) -0.001(6) -0.005(5)
C10 0.056(9) 0.075(3) 0.063(3) 0.006(2) 0.017(6) 0.004(6)
C11 0.053(9) 0.074(3) 0.053(2) -0.001(2) 0.025(5) -0.020(5)
C12 0.075(12) 0.057(2) 0.077(3) -0.007(2) 0.008(5) -0.001(4)

loop_
_atom_type_symbol
_atom_type_description
_atom_type_scat_dispersion_real
_atom_type_scat_dispersion_imag
_atom_type_scat_source
C C 0.0033 0.0016 'International Tables Vol C Tables 4.2.6.8 and 6.1.1.4'
H H 0.0000 0.0000 'International Tables Vol C Tables 4.2.6.8 and 6.1.1.4'
N N 0.0061 0.0033 'International Tables Vol C Tables 4.2.6.8 and 6.1.1.4'
O O 0.0106 0.0060 'International Tables Vol C Tables 4.2.6.8 and 6.1.1.4'

loop_
_geom_angle_atom_site_label_1
_geom_angle_atom_site_label_2
_geom_angle_atom_site_label_3
_geom_angle
H1A O1 H1B 137.4
C12 O1 H1A 109.5
C12 O1 H1B 109.5
C2 N1 H1 126.3
C2 N1 C8 107.4(8)
C8 N1 H1 126.3
C2 N3 H3 125.8
C2 N3 C9 108.4(9)
C9 N3 H3 125.8
N1 C2 N3 112.4(13)
N1 C2 H2 123.8
N3 C2 H2 123.8
C5 C4 H4 121.1
C5 C4 C9 117.7(7)
C9 C4 H4 121.1
C4 C5 C6 122(2)
C4 C5 C10 120.1(7)
C6 C5 C10 117.8(18)
C5 C6 C11 118.5(17)
C7 C6 C5 119.6(19)
C7 C6 C11 121.9(6)
C6 C7 H7 120.9
C8 C7 C6 118.2(7)
C8 C7 H7 120.9
N1 C8 C9 107.1(19)
C7 C8 N1 131.2(8)
C7 C8 C9 122(2)
N3 C9 C8 105(2)
C4 C9 N3 134.7(8)
C4 C9 C8 121(2)
C5 C10 H10A 109.5
C5 C10 H10B 109.5
C5 C10 H10C 109.5
H10A C10 H10B 109.5
H10A C10 H10C 109.5
H10B C10 H10C 109.5
C6 C11 H11A 109.5
C6 C11 H11B 109.5
C6 C11 H11C 109.5
H11A C11 H11B 109.5
H11A C11 H11C 109.5
H11B C11 H11C 109.5
O1 C12 H12A 109.5
O1 C12 H12B 109.5
O1 C12 H12C 109.5
H12A C12 H12B 109.5
H12A C12 H12C 109.5
H12B C12 H12C 109.5

loop_
_geom_bond_atom_site_label_1
_geom_bond_atom_site_label_2
_geom_bond_distance
O1 H1A 0.8200
O1 H1B 0.8200
O1 C12 1.410(12)
N1 H1 0.8600
N1 C2 1.297(13)
N1 C8 1.42(3)
N3 H3 0.8600
N3 C2 1.344(13)
N3 C9 1.40(3)
C2 H2 0.9300
C4 H4 0.9300
C4 C5 1.31(3)
C4 C9 1.39(4)
C5 C6 1.422(7)
C5 C10 1.57(3)
C6 C7 1.40(3)
C6 C11 1.53(3)
C7 H7 0.9300
C7 C8 1.31(4)
C8 C9 1.423(8)
C10 H10A 0.9600
C10 H10B 0.9600
C10 H10C 0.9600
C11 H11A 0.9600
C11 H11B 0.9600
C11 H11C 0.9600
C12 H12A 0.9600
C12 H12B 0.9600
C12 H12C 0.9600

loop_
_geom_torsion_atom_site_label_1
_geom_torsion_atom_site_label_2
_geom_torsion_atom_site_label_3
_geom_torsion_atom_site_label_4
_geom_torsion
N1 C8 C9 N3 -2.7(7)
N1 C8 C9 C4 -179.7(6)
C2 N1 C8 C7 -179.8(6)
C2 N1 C8 C9 2.5(7)
C2 N3 C9 C4 178.4(6)
C2 N3 C9 C8 1.9(7)
C4 C5 C6 C7 -1.4(7)
C4 C5 C6 C11 180.0(5)
C5 C4 C9 N3 -178.0(7)
C5 C4 C9 C8 -2.0(9)
C5 C6 C7 C8 1.5(7)
C6 C7 C8 N1 -179.4(6)
C6 C7 C8 C9 -2.0(8)
C7 C8 C9 N3 179.3(6)
C7 C8 C9 C4 2.3(9)
C8 N1 C2 N3 -1.3(6)
C9 N3 C2 N1 -0.4(7)
C9 C4 C5 C6 1.6(8)
C9 C4 C5 C10 -178.1(5)
C10 C5 C6 C7 178.3(5)
C10 C5 C6 C11 -0.4(6)
C11 C6 C7 C8 -179.9(5)
